data_2103620
loop_
_publ_author_name
'Palmer, Rex A.'
'Potter, Brian S.'
'Lisgarten, John N.'
'Fenn, Ruth H.'
'Mason, Sax A.'
'Mills, Owen S.'
'Robinson, Peter M.'
'Watt, C. Ian F.'

_publ_section_title
;X-ray and neutron structure of
 1,8-(3,6,9-trioxaundecane-1,11-diyldioxy)-9,10-dihydro-10,10-dimethylanthracene-9-ol
 (P326); some pitfalls of automatic data collection
;
_journal_issue 3
_journal_name_full 'Acta Crystallographica Section B'
_journal_page_first 339
_journal_page_last 345
_journal_paper_doi 10.1107/S0108768100015184
_journal_volume 57
_journal_year 2001
_chemical_formula_moiety 'C24 H30 O6,H2 O'
_chemical_formula_sum 'C24 H32 O7'
_chemical_formula_weight 432.49
_chemical_name_systematic
;
 ?
;
_space_group_IT_number 4
_symmetry_cell_setting monoclinic
_symmetry_space_group_name_Hall 'P 2yb'
_symmetry_space_group_name_H-M 'P 1 21 1'
_audit_creation_method SHELXL
_cell_angle_alpha 90.00
_cell_angle_beta 117.12(2)
_cell_angle_gamma 90.00
_cell_formula_units_Z 4
_cell_length_a 12.605(5)
_cell_length_b 14.458(3)
_cell_length_c 13.588(2)
_cell_measurement_reflns_used 25
_cell_measurement_temperature 15
_cell_measurement_theta_max 30
_cell_measurement_theta_min 25
_cell_volume 2204.1(11)
_computing_data_collection RETREAT
_computing_molecular_graphics SNOOPI
_computing_structure_refinement 'SHELXL-92? (Sheldrick, 1993)'
_computing_structure_solution 'SHELXS-86? (Sheldrick, 1990)'
_diffrn_ambient_temperature 15
_diffrn_measurement_device 'D19 ILL \w'
_diffrn_radiation_monochromator graphite
_diffrn_radiation_source 'fine-focus sealed tube'
_diffrn_radiation_wavelength '1.538 and 1.312'
_diffrn_reflns_av_R_equivalents .0000
_diffrn_reflns_av_sigmaI/netI .0039
_diffrn_reflns_limit_h_max 11
_diffrn_reflns_limit_h_min -10
_diffrn_reflns_limit_k_max 13
_diffrn_reflns_limit_k_min 0
_diffrn_reflns_limit_l_max 12
_diffrn_reflns_limit_l_min -9
_diffrn_reflns_number 1931
_diffrn_reflns_theta_max 46.12
_diffrn_reflns_theta_min 3.65
_exptl_absorpt_coefficient_mu .000
_exptl_absorpt_correction_type none
_exptl_crystal_colour Colourless
_exptl_crystal_density_diffrn 1.303
_exptl_crystal_description Plate
_exptl_crystal_F_000 928
_exptl_crystal_size_max 2.5
_exptl_crystal_size_mid 1.6
_exptl_crystal_size_min .2
_refine_diff_density_max .055
_refine_diff_density_min -.058
_refine_ls_abs_structure_details 'Flack H D (1983), Acta Cryst. A39, 876-881'
_refine_ls_abs_structure_Flack -10(10)
_refine_ls_extinction_method none
_refine_ls_goodness_of_fit_all .779
_refine_ls_goodness_of_fit_obs .779
_refine_ls_matrix_type full
_refine_ls_number_parameters 507
_refine_ls_number_reflns 1881
_refine_ls_number_restraints 1
_refine_ls_restrained_S_all .863
_refine_ls_restrained_S_obs .779
_refine_ls_R_factor_all .0493
_refine_ls_R_factor_obs .0462
_refine_ls_shift/esd_max -.123
_refine_ls_shift/esd_mean .006
_refine_ls_structure_factor_coef Fsqd
_refine_ls_weighting_details 'w=1/[\s^2^(Fo^2^)+(0.1016P)^2^+0.5955P] where P=(Fo^2^+2Fc^2^)/3'
_refine_ls_weighting_scheme calc
_refine_ls_wR_factor_all .1320
_refine_ls_wR_factor_obs .1184
_reflns_number_observed 1881
_reflns_number_total 1931
_reflns_observed_criterion I>2\s(I)
_cod_data_source_file an0566.cif
_cod_data_source_block neutron
_cod_depositor_comments
;
The following automatic conversions were performed:

'_refine_ls_weighting_scheme' value 'calc
w=1/[\s^2^(Fo^2^)+(0.1016P)^2^+0.5955P] where P=(Fo^2^+2Fc^2^)/3' was
changed to 'calc'. New tag '_refine_ls_weighting_details' was
created. The value of the new tag was set to
'w=1/[\s^2^(Fo^2^)+(0.1016P)^2^+0.5955P] where P=(Fo^2^+2Fc^2^)/3'.

Automatic conversion script
Id: cif_fix_values 3143 2015-03-26 13:38:13Z robertas 
;
_cod_original_cell_volume 2204.1(10)
_cod_original_sg_symbol_H-M 'P 21'
_cod_database_code 2103620
_cod_database_fobs_code 2103620

loop_
_symmetry_equiv_pos_as_xyz
'x, y, z'
'-x, y+1/2, -z'

loop_
_atom_site_type_symbol
_atom_site_label
_atom_site_fract_x
_atom_site_fract_y
_atom_site_fract_z
_atom_site_U_iso_or_equiv
_atom_site_thermal_displace_type
_atom_site_calc_flag
_atom_site_refinement_flags
_atom_site_occupancy
O O1A 1.0310(9) 1.2748(9) .1040(9) .042(3) Uiso d P 1.06(5)
C C1A .9244(8) 1.2716(8) .0017(8) .014(2) Uiso d P 1.06(5)
C C2A .8861(7) 1.3479(7) -.0635(7) .006(2) Uiso d P 1.06(5)
C C3A .7772(8) 1.3367(7) -.1633(7) .010(2) Uiso d P 1.06(5)
C C4A .7108(8) 1.2618(7) -.1854(7) .008(2) Uiso d P 1.06(5)
C C5A .6499(8) .9442(7) -.0627(8) .009(3) Uiso d P 1.06(5)
C C6A .6938(8) .8734(7) .0227(7) .006(2) Uiso d P 1.06(5)
C C7A .8037(8) .8843(7) .1134(7) .004(2) Uiso d P 1.06(5)
O O8A .9789(9) .9838(8) .2145(9) .008(3) Uiso d P .83(4)
C C8A .8701(8) .9630(7) .1275(8) .007(2) Uiso d P 1.06(5)
O O9A 1.0110(12) 1.0712(8) .0351(9) .009(3) Uiso d P .83(4)
C C9A .9144(8) 1.1082(8) .0570(8) .016(3) Uiso d P 1.06(5)
C C10A .6738(8) 1.0973(8) -.1401(7) .014(2) Uiso d P 1.06(5)
C C11A .7175(8) 1.0263(8) -.0480(8) .016(3) Uiso d P 1.06(5)
C C12A .8295(7) 1.0345(6) .0453(7) .004(2) Uiso d P 1.06(5)
C C13A .8575(7) 1.1926(7) -.0218(7) .006(2) Uiso d P 1.06(5)
C C14A .7501(7) 1.1833(7) -.1107(7) .007(2) Uiso d P 1.06(5)
C C15A 1.0213(8) .9183(7) .3038(7) .009(2) Uiso d P 1.06(5)
O O16A 1.2297(9) .9671(8) .3749(9) .017(3) Uiso d P .83(4)
C C16A 1.1303(9) .9540(8) .3998(8) .015(3) Uiso d P 1.06(5)
C C17A 1.3347(8) .9811(7) .4697(8) .006(2) Uiso d P 1.06(5)
O O18A 1.3513(10) 1.1365(9) .4303(10) .020(3) Uiso d P .83(4)
C C18A 1.3469(9) 1.0811(7) .5136(8) .008(2) Uiso d P 1.06(5)
C C19A 1.3678(10) 1.2326(8) .4612(9) .017(3) Uiso d P 1.06(5)
O O20A 1.2752(8) 1.2881(7) .2708(8) .005(2) Uiso d P .83(4)
C C20A 1.3758(8) 1.2875(7) .3687(7) .014(2) Uiso d P 1.06(5)
C C21A 1.1768(7) 1.3369(7) .2663(7) .008(2) Uiso d P 1.06(5)
C C22A 1.0850(7) 1.3605(7) .1461(6) .003(2) Uiso d P 1.06(5)
C C23A .6799(10) 1.0533(7) -.2422(8) .015(3) Uiso d P 1.06(5)
C C24A .5420(8) 1.1211(7) -.1683(9) .014(3) Uiso d P 1.06(5)
H H3A .7506(16) 1.3933(14) -.2223(15) .024(5) Uiso d P .94(4)
H H2A .9420(13) 1.4129(13) -.0490(12) .009(4) Uiso d P .94(4)
H H4A .6225(12) 1.2588(11) -.2578(11) .004(4) Uiso d P .94(4)
H H5A .5656(16) .9403(13) -.1314(15) .026(5) Uiso d P .94(4)
H H6A .641(2) .8176(19) .010(2) .055(7) Uiso d P .94(4)
H H7A .8399(14) .8296(13) .1840(13) .017(4) Uiso d P .94(4)
H H9A .9651(17) 1.1251(13) .1416(16) .028(5) Uiso d P .94(4)
H H9A1 1.071(3) 1.0774(16) .081(2) .037(6) Uiso d P .94(4)
H H15A 1.0568(13) .8547(12) .2701(12) .011(4) Uiso d P .94(4)
H H15B .9557(18) .9002(17) .3340(16) .039(6) Uiso d P .94(4)
H H16A 1.1111(16) 1.0277(14) .4158(15) .032(5) Uiso d P .94(4)
H H16B 1.1595(14) .9103(14) .4738(14) .016(4) Uiso d P .94(4)
H H17A 1.4115(19) .9659(19) .4500(18) .045(6) Uiso d P .94(4)
H H17B 1.3440(12) .9350(11) .5390(12) .000(4) Uiso d P .94(4)
H H18A 1.2851(18) 1.1028(15) .5339(16) .035(6) Uiso d P .94(4)
H H18B 1.428(2) 1.0912(18) .5913(19) .044(6) Uiso d P .94(4)
H H19A 1.4414(18) 1.2429(16) .5343(17) .036(5) Uiso d P .94(4)
H H19B 1.2888(16) 1.2507(14) .4739(14) .025(5) Uiso d P .94(4)
H H20A 1.3919(13) 1.3613(12) .4041(12) .011(4) Uiso d P .94(4)
H H20B 1.4432(14) 1.2519(13) .3490(13) .026(5) Uiso d P .94(4)
H H21A 1.2101(17) 1.4075(17) .3021(16) .035(5) Uiso d P .94(4)
H H21B 1.1324(19) 1.3023(17) .3046(17) .036(5) Uiso d P .94(4)
H H22A 1.0322(14) 1.4147(14) .1394(13) .023(5) Uiso d P .94(4)
H H22B 1.1379(15) 1.3773(13) .0982(13) .019(5) Uiso d P .94(4)
H H23A .6141(15) .9877(13) -.2659(14) .024(5) Uiso d P .94(4)
H H23B .761(2) 1.0395(18) -.230(2) .053(7) Uiso d P .94(4)
H H23C .6311(15) 1.0976(14) -.3194(15) .030(5) Uiso d P .94(4)
H H24A .5348(18) 1.1520(17) -.0984(19) .045(6) Uiso d P .94(4)
H H24B .4868(16) 1.0636(15) -.1914(14) .023(5) Uiso d P .94(4)
H H24C .5045(13) 1.1675(14) -.2422(14) .023(5) Uiso d P .94(4)
O OWA 1.2233(9) 1.0882(9) .1936(9) .017(3) Uiso d P .83(4)
H HWA1 1.2353(16) 1.1577(14) .2101(16) .026(5) Uiso d P .94(4)
H HWA2 1.2411 1.0636 .2599 .023(5) Uiso d P .94(4)
O O1B .9734(9) 1.0879(8) .7188(9) .012(3) Uiso d P .83(4)
C C1B .8698(8) 1.1051(7) .6283(8) .010(2) Uiso d P 1.06(5)
C C2B .8031(9) 1.1869(8) .6180(8) .017(3) Uiso d P 1.06(5)
C C3B .6934(9) 1.1942(8) .5191(9) .018(3) Uiso d P 1.06(5)
C C4B .6506(9) 1.1274(8) .4418(9) .016(3) Uiso d P 1.06(5)
C C5B .7085(9) .8125(8) .3163(8) .012(2) Uiso d P 1.06(5)
C C6B .7784(7) .7261(7) .3416(7) .003(2) Uiso d P 1.06(5)
C C7B .8873(9) .7214(9) .4337(8) .016(3) Uiso d P 1.06(5)
O O8B 1.0294(8) .8019(8) .6002(7) .006(3) Uiso d P .83(4)
C C8B .9271(7) .7975(7) .5094(7) .002(2) Uiso d P 1.06(5)
O O9B 1.0000(9) 1.0033(8) .5245(7) .009(3) Uiso d P .83(4)
C C9B .9169(7) .9626(7) .5562(7) .003(2) Uiso d P 1.06(5)
C C10B .6715(7) .9755(7) .3573(6) .002(2) Uiso d P 1.06(5)
C C11B .7488(8) .8868(7) .3854(7) .009(2) Uiso d P 1.06(5)
C C12B .8613(8) .8831(7) .4857(7) .010(2) Uiso d P 1.06(5)
C C13B .8294(8) 1.0388(7) .5426(8) .013(3) Uiso d P 1.06(5)
C C14B .7211(7) 1.0496(6) .4515(7) .001(2) Uiso d P 1.06(5)
C C15B 1.0925(8) .7181(8) .6450(8) .017(2) Uiso d P 1.06(5)
O O16B 1.2731(10) .7867(8) .7657(9) .019(3) Uiso d P .83(4)
C C16B 1.1778(8) .7292(7) .7636(7) .012(2) Uiso d P 1.06(5)
C C17B 1.3786(8) .7797(7) .8757(7) .009(2) Uiso d P 1.06(5)
O O18B 1.3555(9) .9309(8) .9324(8) .010(3) Uiso d P .83(4)
C C18B 1.3669(9) .8383(7) .9646(8) .008(2) Uiso d P 1.06(5)
C C19B 1.3509(9) .9916(8) 1.0128(9) .019(3) Uiso d P 1.06(5)
O O20B 1.2316(8) 1.1126(7) .8767(8) .006(3) Uiso d P .83(4)
C C20B 1.3403(9) 1.0906(8) .9756(9) .016(3) Uiso d P 1.06(5)
C C21B 1.1318(8) 1.1146(7) .8986(8) .010(2) Uiso d P 1.06(5)
C C22B 1.0256(8) 1.1579(7) .7996(8) .010(2) Uiso d P 1.06(5)
C C23B .6718(8) 1.0206(7) .2541(7) .006(2) Uiso d P 1.06(5)
C C24B .5472(8) .9471(7) .3330(8) .007(2) Uiso d P 1.06(5)
H H4B .5696(18) 1.1413(15) .3726(17) .039(6) Uiso d P .94(4)
H H3B .6450(14) 1.2614(11) .5116(13) .010(4) Uiso d P .94(4)
H H2B .8243(15) 1.2366(16) .6713(16) .031(5) Uiso d P .94(4)
H H6B .7459(16) .6684(16) .2889(17) .030(5) Uiso d P .94(4)
H H5B .636(2) .8165(18) .2401(19) .049(6) Uiso d P .94(4)
H H7B .9317(19) .6637(19) .4523(18) .038(6) Uiso d P .94(4)
H H9B .9553(13) .9325(11) .6423(12) .009(4) Uiso d P .94(4)
H H15C 1.1305(16) .6806(14) .5991(15) .030(5) Uiso d P .94(4)
H H15D 1.0165(13) .6661(12) .6469(13) .018(4) Uiso d P .94(4)
H H16C 1.1334(15) .7673(14) .8086(15) .021(4) Uiso d P .94(4)
H H16D 1.2112(14) .6672(14) .8121(14) .019(4) Uiso d P .94(4)
H H17C 1.4541(13) .8028(11) .8647(11) .014(4) Uiso d P .94(4)
H H17D 1.4063(19) .7119(18) .8970(17) .047(6) Uiso d P .94(4)
H H18C 1.2963(15) .8103(13) .9810(13) .019(5) Uiso d P .94(4)
H H18D 1.4551(15) .8286(14) 1.0456(14) .026(5) Uiso d P .94(4)
H H19C 1.4296(15) .9860(13) 1.0900(15) .017(5) Uiso d P .94(4)
H H19D 1.2667(13) .9754(11) 1.0266(12) .012(4) Uiso d P .94(4)
H H20C 1.348(2) 1.137(2) 1.044(2) .066(8) Uiso d P .94(4)
H H20D 1.4092(14) 1.1034(13) .9510(13) .016(4) Uiso d P .94(4)
H H21C 1.1056(14) 1.0536(12) .9267(12) .016(4) Uiso d P .94(4)
H H21D 1.1499(19) 1.1637(19) .9662(19) .045(6) Uiso d P .94(4)
H H22C .9596(14) 1.1767(13) .8278(12) .015(4) Uiso d P .94(4)
H H22D 1.0378(17) 1.2195(17) .7669(16) .037(5) Uiso d P .94(4)
H H23D .7698(15) 1.0413(12) .2734(14) .015(4) Uiso d P .94(4)
H H23E .6298(17) 1.0817(17) .2301(16) .035(5) Uiso d P .94(4)
H H23F .6521(14) .9706(14) .1916(14) .022(4) Uiso d P .94(4)
H H24D .5086(14) .8944(15) .2705(16) .028(5) Uiso d P .94(4)
H H24E .4833(19) 1.0078(17) .3096(17) .039(5) Uiso d P .94(4)
H H24F .5480(14) .9120(14) .4046(14) .022(5) Uiso d P .94(4)
H H9B1 1.0850(14) .9887(11) .5922(12) .009(4) Uiso d P .94(4)
O OWB 1.2310(9) .9760(9) .6960(9) .013(3) Uiso d P .83(4)
H HWB1 1.2264(16) 1.0171(14) .7547(15) .047(6) Uiso d P .94(4)
H HWB2 1.2508(17) .9192(17) .7269(17) .034(5) Uiso d P .94(4)

loop_
_atom_type_symbol
_atom_type_description
_atom_type_scat_dispersion_real
_atom_type_scat_dispersion_imag
_atom_type_scat_source
O O .0000 .0000 'International Tables Vol C Tables 4.2.6.8 and 6.1.1.4'
C C .0000 .0000 'International Tables Vol C Tables 4.2.6.8 and 6.1.1.4'
H H .0000 .0000 'International Tables Vol C Tables 4.2.6.8 and 6.1.1.4'

loop_
_geom_angle_atom_site_label_1
_geom_angle_atom_site_label_2
_geom_angle_atom_site_label_3
_geom_angle
C14A C10A C11A 113.1(7)
C14A C10A C24A 111.1(9)
C11A C10A C24A 107.3(7)
C14A C10A C23A 106.7(7)
C11A C10A C23A 108.2(9)
C24A C10A C23A 110.4(8)
C10A C23A H23A 104.6(11)
C10A C23A H23B 113.8(17)
H23A C23A H23B 115(2)
C10A C23A H23C 111.4(14)
H23A C23A H23C 100.3(15)
H23B C23A H23C 110.8(19)
C10A C24A H24A 112.2(14)
C10A C24A H24B 113.0(14)
H24A C24A H24B 106.3(18)
C10A C24A H24C 108.6(10)
H24A C24A H24C 111.5(18)
H24B C24A H24C 105.0(16)
C13A C14A C4A 115.6(8)
C13A C14A C10A 125.2(9)
C4A C14A C10A 119.1(7)
C3A C4A C14A 120.3(8)
C3A C4A H4A 120.9(12)
C14A C4A H4A 118.7(12)
C4A C3A C2A 122.9(9)
C4A C3A H3A 120.1(13)
C2A C3A H3A 117.0(13)
C1A C2A C3A 115.4(9)
C1A C2A H2A 123.4(11)
C3A C2A H2A 120.5(11)
C2A C1A C13A 121.8(7)
C2A C1A O1A 120.4(9)
C13A C1A O1A 117.5(9)
C14A C13A C1A 123.5(8)
C14A C13A C9A 119.6(8)
C1A C13A C9A 116.8(7)
C12A C9A O9A 110.1(9)
C12A C9A C13A 114.1(8)
O9A C9A C13A 107.9(8)
C12A C9A H9A 109.6(13)
O9A C9A H9A 99.0(12)
C13A C9A H9A 115.1(14)
C9A O9A H9A1 114.0(17)
C11A C12A C8A 119.7(8)
C11A C12A C9A 122.8(8)
C8A C12A C9A 117.1(8)
C7A C8A O8A 127.4(9)
C7A C8A C12A 120.7(8)
O8A C8A C12A 111.9(9)
C8A C7A C6A 121.2(9)
C8A C7A H7A 117.5(11)
C6A C7A H7A 121.0(11)
C7A C6A C5A 119.6(9)
C7A C6A H6A 123.8(16)
C5A C6A H6A 116.6(16)
C11A C5A C6A 119.3(9)
C11A C5A H5A 118.0(14)
C6A C5A H5A 122.4(13)
C12A C11A C5A 119.2(9)
C12A C11A C10A 121.6(9)
C5A C11A C10A 118.7(8)
C8A O8A C15A 115.1(9)
O8A C15A C16A 110.5(9)
O8A C15A H15A 104.0(11)
C16A C15A H15A 104.1(10)
O8A C15A H15B 114.6(14)
C16A C15A H15B 107.7(12)
H15A C15A H15B 115.4(17)
O16A C16A C15A 113.0(8)
O16A C16A H16A 101.8(13)
C15A C16A H16A 107.5(11)
O16A C16A H16B 108.8(12)
C15A C16A H16B 113.1(13)
H16A C16A H16B 112.1(15)
C17A O16A C16A 111.4(9)
O16A C17A C18A 112.5(9)
O16A C17A H17A 108.1(13)
C18A C17A H17A 109.0(16)
O16A C17A H17B 112.8(12)
C18A C17A H17B 106.2(11)
H17A C17A H17B 108.0(16)
O18A C18A C17A 104.8(9)
O18A C18A H18A 111.6(14)
C17A C18A H18A 116.9(15)
O18A C18A H18B 109.8(16)
C17A C18A H18B 112.6(16)
H18A C18A H18B 101.2(19)
C19A O18A C18A 111.6(10)
O18A C19A C20A 108.5(9)
O18A C19A H19A 111.9(16)
C20A C19A H19A 110.8(15)
O18A C19A H19B 104.6(14)
C20A C19A H19B 113.8(13)
H19A C19A H19B 107.2(16)
O20A C20A C19A 115.2(8)
O20A C20A H20A 108.3(11)
C19A C20A H20A 101.7(10)
O20A C20A H20B 103.8(11)
C19A C20A H20B 107.3(12)
H20A C20A H20B 121.1(14)
C20A O20A C21A 117.3(9)
O20A C21A C22A 112.2(7)
O20A C21A H21A 106.8(12)
C22A C21A H21A 102.0(13)
O20A C21A H21B 113.6(15)
C22A C21A H21B 108.5(13)
H21A C21A H21B 113.3(17)
O1A C22A C21A 103.0(8)
O1A C22A H22A 118.3(12)
C21A C22A H22A 114.5(11)
O1A C22A H22B 104.7(12)
C21A C22A H22B 107.2(10)
H22A C22A H22B 108.3(15)
C22A O1A C1A 119.5(10)
HWA1 OWA HWA2 102.9(14)
C24B C10B C23B 110.4(7)
C24B C10B C14B 110.8(7)
C23B C10B C14B 106.7(8)
C24B C10B C11B 107.6(8)
C23B C10B C11B 108.1(7)
C14B C10B C11B 113.2(6)
C10B C23B H23D 109.9(11)
C10B C23B H23E 116.5(12)
H23D C23B H23E 101.2(17)
C10B C23B H23F 110.0(13)
H23D C23B H23F 101.1(14)
H23E C23B H23F 116.5(17)
C10B C24B H24D 114.7(11)
C10B C24B H24E 112.7(14)
H24D C24B H24E 108.6(17)
C10B C24B H24F 110.2(12)
H24D C24B H24F 101.0(17)
H24E C24B H24F 109.0(17)
C13B C14B C4B 120.2(9)
C13B C14B C10B 121.5(8)
C4B C14B C10B 118.3(7)
C3B C4B C14B 119.4(9)
C3B C4B H4B 116.4(16)
C14B C4B H4B 123.7(15)
C4B C3B C2B 123.7(10)
C4B C3B H3B 122.7(13)
C2B C3B H3B 113.6(12)
C3B C2B C1B 115.5(10)
C3B C2B H2B 118.0(15)
C1B C2B H2B 126.5(14)
O1B C1B C13B 117.6(10)
O1B C1B C2B 121.8(10)
C13B C1B C2B 120.6(8)
C14B C13B C1B 120.3(9)
C14B C13B C9B 124.4(9)
C1B C13B C9B 115.2(8)
O9B C9B C12B 109.1(8)
O9B C9B C13B 104.9(8)
C12B C9B C13B 112.9(7)
O9B C9B H9B 116.4(11)
C12B C9B H9B 103.2(11)
C13B C9B H9B 110.6(11)
C9B O9B H9B1 104.1(11)
C8B C12B C11B 117.2(8)
C8B C12B C9B 118.4(7)
C11B C12B C9B 124.1(8)
O8B C8B C12B 112.6(8)
O8B C8B C7B 125.6(9)
C12B C8B C7B 121.5(7)
C6B C7B C8B 119.5(10)
C6B C7B H7B 119.8(16)
C8B C7B H7B 120.2(15)
C7B C6B C5B 119.8(9)
C7B C6B H6B 119.8(14)
C5B C6B H6B 120.4(13)
C11B C5B C6B 120.7(8)
C11B C5B H5B 122.1(17)
C6B C5B H5B 116.6(16)
C5B C11B C12B 121.0(9)
C5B C11B C10B 119.2(7)
C12B C11B C10B 119.8(8)
C8B O8B C15B 118.4(9)
O8B C15B C16B 111.0(9)
O8B C15B H15C 119.0(13)
C16B C15B H15C 112.8(12)
O8B C15B H15D 103.9(11)
C16B C15B H15D 103.3(10)
H15C C15B H15D 105.0(16)
C15B C16B O16B 105.5(8)
C15B C16B H16C 110.2(11)
O16B C16B H16C 108.5(13)
C15B C16B H16D 117.5(13)
O16B C16B H16D 112.0(12)
H16C C16B H16D 103.0(15)
C17B O16B C16B 109.5(9)
O16B C17B C18B 113.1(8)
O16B C17B H17C 106.3(11)
C18B C17B H17C 110.2(12)
O16B C17B H17D 112.2(15)
C18B C17B H17D 116.3(13)
H17C C17B H17D 97.1(16)
O18B C18B C17B 108.4(8)
O18B C18B H18C 116.4(13)
C17B C18B H18C 109.6(13)
O18B C18B H18D 109.3(13)
C17B C18B H18D 106.6(12)
H18C C18B H18D 106.2(14)
C19B O18B C18B 112.7(9)
O18B C19B C20B 110.9(10)
O18B C19B H19C 111.2(14)
C20B C19B H19C 107.7(14)
O18B C19B H19D 110.6(12)
C20B C19B H19D 107.1(12)
H19C C19B H19D 109.1(15)
O20B C20B C19B 115.0(10)
O20B C20B H20C 109.1(17)
C19B C20B H20C 109.5(18)
O20B C20B H20D 103.3(12)
C19B C20B H20D 107.9(14)
H20C C20B H20D 112(2)
C21B O20B C20B 111.4(8)
O20B C21B C22B 109.1(8)
O20B C21B H21C 120.3(13)
C22B C21B H21C 111.2(11)
O20B C21B H21D 108.8(14)
C22B C21B H21D 103.7(15)
H21C C21B H21D 102.3(17)
O1B C22B C21B 107.4(9)
O1B C22B H22C 106.8(12)
C21B C22B H22C 107.0(11)
O1B C22B H22D 112.9(15)
C21B C22B H22D 119.0(13)
H22C C22B H22D 102.9(17)
C1B O1B C22B 119.3(10)
HWB1 OWB HWB2 105.6(18)

loop_
_geom_bond_atom_site_label_1
_geom_bond_atom_site_label_2
_geom_bond_distance
C10A C14A 1.51(2)
C10A C11A 1.514(15)
C10A C24A 1.563(14)
C10A C23A 1.560(15)
C23A H23A 1.20(2)
C23A H23B .97(3)
C23A H23C 1.14(2)
C24A H24A 1.09(3)
C24A H24B 1.04(3)
C24A H24C 1.12(2)
C14A C13A 1.349(12)
C14A C4A 1.450(14)
C4A C3A 1.317(14)
C4A H4A 1.10(2)
C3A C2A 1.432(13)
C3A H3A 1.09(2)
C2A C1A 1.358(14)
C2A H2A 1.14(2)
C1A C13A 1.368(14)
C1A O1A 1.427(14)
C13A C9A 1.565(14)
C9A C12A 1.466(14)
C9A O9A 1.48(2)
C9A H9A 1.06(2)
O9A H9A1 .73(4)
C12A C11A 1.408(14)
C12A C8A 1.435(13)
C8A C7A 1.373(14)
C8A O8A 1.375(14)
C7A C6A 1.380(13)
C7A H7A 1.16(2)
C6A C5A 1.455(14)
C6A H6A 1.01(3)
C5A C11A 1.42(2)
C5A H5A 1.05(2)
O8A C15A 1.44(2)
C15A C16A 1.490(14)
C15A H15A 1.20(2)
C15A H15B 1.11(3)
C16A O16A 1.451(15)
C16A H16A 1.14(2)
C16A H16B 1.10(2)
O16A C17A 1.378(14)
C17A C18A 1.54(2)
C17A H17A 1.14(3)
C17A H17B 1.12(2)
C18A O18A 1.41(2)
C18A H18A .99(3)
C18A H18B 1.09(3)
O18A C19A 1.44(2)
C19A C20A 1.53(2)
C19A H19A 1.02(3)
C19A H19B 1.12(2)
C20A O20A 1.356(13)
C20A H20A 1.15(2)
C20A H20B 1.13(2)
O20A C21A 1.404(14)
C21A C22A 1.549(12)
C21A H21A 1.13(3)
C21A H21B 1.05(3)
C22A O1A 1.40(2)
C22A H22A 1.00(2)
C22A H22B 1.15(2)
OWA HWA1 1.03(3)
OWA HWA2 .897(11)
C10B C24B 1.503(13)
C10B C23B 1.549(13)
C10B C14B 1.564(13)
C10B C11B 1.549(15)
C23B H23D 1.18(2)
C23B H23E 1.00(3)
C23B H23F 1.06(2)
C24B H24D 1.08(3)
C24B H24E 1.13(3)
C24B H24F 1.09(2)
C14B C13B 1.371(13)
C14B C4B 1.402(15)
C4B C3B 1.35(2)
C4B H4B 1.04(3)
C3B C2B 1.426(15)
C3B H3B 1.13(2)
C2B C1B 1.42(2)
C2B H2B .97(3)
C1B O1B 1.347(14)
C1B C13B 1.412(15)
C13B C9B 1.511(14)
C9B O9B 1.428(14)
C9B C12B 1.455(14)
C9B H9B 1.13(2)
O9B H9B1 1.07(2)
C12B C8B 1.442(14)
C12B C11B 1.453(12)
C8B O8B 1.319(12)
C8B C7B 1.432(14)
C7B C6B 1.374(13)
C7B H7B .97(3)
C6B C5B 1.475(15)
C6B H6B 1.05(3)
C5B C11B 1.363(15)
C5B H5B 1.02(3)
O8B C15B 1.43(2)
C15B C16B 1.483(14)
C15B H15C 1.09(2)
C15B H15D 1.23(2)
C16B O16B 1.451(15)
C16B H16C 1.14(2)
C16B H16D 1.08(2)
O16B C17B 1.483(14)
C17B C18B 1.536(15)
C17B H17C 1.08(2)
C17B H17D 1.04(3)
C18B O18B 1.40(2)
C18B H18C 1.09(2)
C18B H18D 1.16(2)
O18B C19B 1.42(2)
C19B C20B 1.50(2)
C19B H19C 1.07(2)
C19B H19D 1.18(2)
C20B O20B 1.450(14)
C20B H20C 1.12(4)
C20B H20D 1.08(2)
O20B C21B 1.419(13)
C21B C22B 1.534(14)
C21B H21C 1.07(2)
C21B H21D 1.10(3)
C22B O1B 1.42(2)
C22B H22C 1.10(2)
C22B H22D 1.04(3)
OWB HWB1 1.02(3)
OWB HWB2 .91(3)

loop_
_geom_torsion_atom_site_label_1
_geom_torsion_atom_site_label_2
_geom_torsion_atom_site_label_3
_geom_torsion_atom_site_label_4
_geom_torsion
C11A C10A C14A C13A 11.4(13)
C24A C10A C14A C13A 132.1(9)
C23A C10A C14A C13A -107.5(10)
C11A C10A C14A C4A -172.4(7)
C24A C10A C14A C4A -51.7(10)
C23A C10A C14A C4A 68.7(10)
C13A C14A C4A C3A -1.5(13)
C10A C14A C4A C3A -178.1(8)
C14A C4A C3A C2A -3.9(14)
C4A C3A C2A C1A 7.5(13)
C3A C2A C1A C13A -5.8(13)
C3A C2A C1A O1A -179.2(8)
C4A C14A C13A C1A 3.2(12)
C10A C14A C13A C1A 179.5(9)
C4A C14A C13A C9A -173.3(8)
C10A C14A C13A C9A 3.0(13)
C2A C1A C13A C14A .6(15)
O1A C1A C13A C14A 174.2(9)
C2A C1A C13A C9A 177.3(7)
O1A C1A C13A C9A -9.2(13)
C14A C13A C9A C12A -17.6(13)
C1A C13A C9A C12A 165.6(7)
C14A C13A C9A O9A 105.1(10)
C1A C13A C9A O9A -71.7(12)
O9A C9A C12A C11A -103.4(10)
C13A C9A C12A C11A 18.1(13)
O9A C9A C12A C8A 69.3(11)
C13A C9A C12A C8A -169.2(8)
C11A C12A C8A C7A 3.4(13)
C9A C12A C8A C7A -169.5(9)
C11A C12A C8A O8A -177.8(8)
C9A C12A C8A O8A 9.3(11)
O8A C8A C7A C6A 178.4(9)
C12A C8A C7A C6A -3.0(14)
C8A C7A C6A C5A 3.3(13)
C7A C6A C5A C11A -4.1(13)
C8A C12A C11A C5A -4.2(13)
C9A C12A C11A C5A 168.3(9)
C8A C12A C11A C10A -176.4(8)
C9A C12A C11A C10A -3.9(14)
C6A C5A C11A C12A 4.5(13)
C6A C5A C11A C10A 177.0(8)
C14A C10A C11A C12A -11.0(13)
C24A C10A C11A C12A -133.9(10)
C23A C10A C11A C12A 106.9(10)
C14A C10A C11A C5A 176.7(8)
C24A C10A C11A C5A 53.8(11)
C23A C10A C11A C5A -65.4(11)
C7A C8A O8A C15A -5.6(14)
C12A C8A O8A C15A 175.7(8)
C8A O8A C15A C16A -171.9(8)
O8A C15A C16A O16A -63.0(12)
C15A C16A O16A C17A -167.3(9)
C16A O16A C17A C18A -79.0(12)
O16A C17A C18A O18A -63.9(11)
C17A C18A O18A C19A -177.6(9)
C18A O18A C19A C20A 178.1(8)
O18A C19A C20A O20A 65.1(13)
C19A C20A O20A C21A 69.1(12)
C20A O20A C21A C22A 160.8(8)
O20A C21A C22A O1A 73.4(10)
C21A C22A O1A C1A 167.4(8)
C2A C1A O1A C22A 11.0(14)
C13A C1A O1A C22A -162.7(9)
C24B C10B C14B C13B 128.0(9)
C23B C10B C14B C13B -111.8(9)
C11B C10B C14B C13B 7.0(11)
C24B C10B C14B C4B -50.7(10)
C23B C10B C14B C4B 69.5(9)
C11B C10B C14B C4B -171.7(8)
C13B C14B C4B C3B 4.2(14)
C10B C14B C4B C3B -177.1(8)
C14B C4B C3B C2B -6.5(16)
C4B C3B C2B C1B 3.1(15)
C3B C2B C1B O1B -178.0(9)
C3B C2B C1B C13B 2.4(14)
C4B C14B C13B C1B 1.1(13)
C10B C14B C13B C1B -177.6(8)
C4B C14B C13B C9B -174.0(9)
C10B C14B C13B C9B 7.3(13)
O1B C1B C13B C14B 176.0(9)
C2B C1B C13B C14B -4.4(14)
O1B C1B C13B C9B -8.5(12)
C2B C1B C13B C9B 171.2(8)
C14B C13B C9B O9B 97.2(10)
C1B C13B C9B O9B -78.2(10)
C14B C13B C9B C12B -21.5(13)
C1B C13B C9B C12B 163.1(8)
O9B C9B C12B C8B 78.9(11)
C13B C9B C12B C8B -164.9(7)
O9B C9B C12B C11B -94.0(10)
C13B C9B C12B C11B 22.3(12)
C11B C12B C8B O8B 178.1(8)
C9B C12B C8B O8B 4.8(12)
C11B C12B C8B C7B 3.9(13)
C9B C12B C8B C7B -169.4(7)
O8B C8B C7B C6B -179.7(9)
C12B C8B C7B C6B -6.4(14)
C8B C7B C6B C5B 5.4(14)
C7B C6B C5B C11B -2.3(14)
C6B C5B C11B C12B -.1(14)
C6B C5B C11B C10B -178.6(7)
C8B C12B C11B C5B -.7(13)
C9B C12B C11B C5B 172.2(9)
C8B C12B C11B C10B 177.8(8)
C9B C12B C11B C10B -9.3(13)
C24B C10B C11B C5B 49.7(10)
C23B C10B C11B C5B -69.6(11)
C14B C10B C11B C5B 172.5(7)
C24B C10B C11B C12B -128.9(8)
C23B C10B C11B C12B 111.9(9)
C14B C10B C11B C12B -6.1(11)
C12B C8B O8B C15B 168.1(8)
C7B C8B O8B C15B -18.1(13)
C8B O8B C15B C16B -159.1(8)
O8B C15B C16B O16B -72.0(9)
C15B C16B O16B C17B -163.6(8)
C16B O16B C17B C18B -78.3(11)
O16B C17B C18B O18B -61.1(12)
C17B C18B O18B C19B -176.6(7)
C18B O18B C19B C20B 179.3(9)
O18B C19B C20B O20B 63.7(12)
C19B C20B O20B C21B 72.5(12)
C20B O20B C21B C22B 168.0(9)
O20B C21B C22B O1B 81.6(11)
C13B C1B O1B C22B 171.2(9)
C2B C1B O1B C22B -8.4(15)
C21B C22B O1B C1B 172.5(8)
